data_8106249
loop_
_publ_author_name
'Hong, Yong'
'Liu, Wei'
'Yan, Heping'

_publ_section_title
;
 Crystal structure of (E)-2,4-diiodo-6-(4-methyl-2-nitrostyryl)phenol,
 C14H10I2N2O3
;
_journal_issue 4
_journal_name_full 'Zeitschrift f\"ur Kristallographie - New Crystal Structures'
_journal_page_first 659
_journal_page_last 660
_journal_paper_doi 10.1515/ncrs-2017-0424
_journal_volume 233
_journal_year 2018
_chemical_formula_moiety 'C14 H10 I2 N2 O3'
_chemical_formula_sum 'C14 H10 I2 N2 O3'
_chemical_formula_weight 508.04
_space_group_crystal_system monoclinic
_space_group_IT_number 14
_space_group_name_Hall '-P 2ybc'
_space_group_name_H-M_alt 'P 1 21/c 1'
_atom_sites_solution_hydrogens geom
_atom_sites_solution_primary iterative
_cell_angle_alpha 90
_cell_angle_beta 96.1761(18)
_cell_angle_gamma 90
_cell_formula_units_Z 4
_cell_length_a 13.5219(8)
_cell_length_b 7.2772(4)
_cell_length_c 15.2709(8)
_cell_measurement_reflns_used 6020
_cell_measurement_temperature 293(2)
_cell_measurement_theta_max 27.45
_cell_measurement_theta_min 3.10
_cell_volume 1493.96(14)
_computing_molecular_graphics 'Olex2 (Dolomanov et al., 2009)'
_computing_publication_material 'Olex2 (Dolomanov et al., 2009)'
_computing_structure_refinement 'XL (Sheldrick, 2008)'
_computing_structure_solution
;
Superflip (Palatinus & Chapuis, 2007;Palatinus & van der Lee, 2008;
Palatinus et al., 2012)
;
_diffrn_ambient_temperature 293(2)
_diffrn_measured_fraction_theta_full 1.000
_diffrn_measured_fraction_theta_max 0.999
_diffrn_measurement_device_type 'Bruker APEX-II CCD'
_diffrn_measurement_method '\f and \w scans'
_diffrn_radiation_type MoK\a
_diffrn_radiation_wavelength 0.71073
_diffrn_reflns_av_R_equivalents 0.0430
_diffrn_reflns_av_unetI/netI 0.0245
_diffrn_reflns_Laue_measured_fraction_full 1.000
_diffrn_reflns_Laue_measured_fraction_max 0.999
_diffrn_reflns_limit_h_max 17
_diffrn_reflns_limit_h_min -17
_diffrn_reflns_limit_k_max 9
_diffrn_reflns_limit_k_min -9
_diffrn_reflns_limit_l_max 19
_diffrn_reflns_limit_l_min -19
_diffrn_reflns_number 22474
_diffrn_reflns_point_group_measured_fraction_full 1.000
_diffrn_reflns_point_group_measured_fraction_max 0.999
_diffrn_reflns_theta_full 25.242
_diffrn_reflns_theta_max 27.505
_diffrn_reflns_theta_min 2.683
_diffrn_standards_number 0
_exptl_absorpt_coefficient_mu 4.221
_exptl_absorpt_correction_T_max 0.0086
_exptl_absorpt_correction_T_min 0.0008
_exptl_absorpt_correction_type multi-scan
_exptl_absorpt_process_details
;
SADABS-2016/2 (Bruker,2016/2) was used for absorption correction.
wR2(int) was 0.0721 before and 0.0544 after correction.
The Ratio of minimum to maximum transmission is 0.0930.
The \l/2 correction factor is Not present.
;
_exptl_crystal_colour colorless
_exptl_crystal_density_diffrn 2.259
_exptl_crystal_description block
_exptl_crystal_F_000 952
_exptl_crystal_size_max 0.32
_exptl_crystal_size_mid 0.24
_exptl_crystal_size_min 0.17
_refine_diff_density_max 2.507
_refine_diff_density_min -0.737
_refine_diff_density_rms 0.391
_refine_ls_extinction_coef .
_refine_ls_extinction_method none
_refine_ls_goodness_of_fit_ref 1.051
_refine_ls_hydrogen_treatment constr
_refine_ls_matrix_type full
_refine_ls_number_parameters 192
_refine_ls_number_reflns 3432
_refine_ls_number_restraints 0
_refine_ls_restrained_S_all 1.051
_refine_ls_R_factor_all 0.0905
_refine_ls_R_factor_gt 0.0716
_refine_ls_shift/su_max 0.000
_refine_ls_shift/su_mean 0.000
_refine_ls_structure_factor_coef Fsqd
_refine_ls_weighting_details 'w=1/[\s^2^(Fo^2^)+(0.1330P)^2^] where P=(Fo^2^+2Fc^2^)/3'
_refine_ls_weighting_scheme calc
_refine_ls_wR_factor_gt 0.1710
_refine_ls_wR_factor_ref 0.1888
_reflns_Friedel_coverage 0.000
_reflns_Friedel_fraction_full .
_reflns_Friedel_fraction_max .
_reflns_number_gt 2495
_reflns_number_total 3432
_reflns_threshold_expression 'I > 2\s(I)'
_cod_data_source_file suppl_ncrs-2017-0424_suppl.cif
_cod_data_source_block mo_1204_4_0m
_cod_database_code 8106249
_shelx_space_group_comment
;
The symmetry employed for this shelxl refinement is uniquely defined
by the following loop, which should always be used as a source of
symmetry information in preference to the above space-group names.
They are only intended as comments.
;
_shelx_estimated_absorpt_t_max 0.534
_shelx_estimated_absorpt_t_min 0.345
_olex2_refinement_description
;
1. Fixed Uiso
 At 1.2 times of:
  All C(H) groups
 At 1.5 times of:
  All C(H,H,H) groups, All O(H) groups
2.a Aromatic/amide H refined with riding coordinates:
 C12(H12), C10(H10), C8(H8), C7(H7), C4(H4), C3(H3A)
2.b Idealised Me refined as rotating group:
 C1(H1A,H1B,H1C)
2.c Idealised tetrahedral OH refined as rotating group:
 O3(H3)
;
_olex2_submission_special_instructions 'No special instructions were received'

loop_
_space_group_symop_operation_xyz
'x, y, z'
'-x, y+1/2, -z+1/2'
'-x, -y, -z'
'x, -y-1/2, z-1/2'

loop_
_atom_site_label
_atom_site_type_symbol
_atom_site_fract_x
_atom_site_fract_y
_atom_site_fract_z
_atom_site_U_iso_or_equiv
_atom_site_adp_type
_atom_site_occupancy
_atom_site_site_symmetry_order
_atom_site_calc_flag
_atom_site_refinement_flags_posn
_atom_site_refinement_flags_adp
_atom_site_refinement_flags_occupancy
_atom_site_disorder_assembly
_atom_site_disorder_group
I1 I 0.07267(4) 0.62072(7) 0.28165(3) 0.0449(2) Uani 1 1 d . . . . .
I2 I 0.16429(4) 0.36809(8) -0.07512(3) 0.0503(2) Uani 1 1 d . . . . .
O3 O 0.3003(4) 0.5426(8) 0.3190(3) 0.0466(12) Uani 1 1 d . . . . .
H3 H 0.360888 0.534475 0.329995 0.070 Uiso 1 1 calc GR . . . .
N2 N 0.4789(5) 0.4446(9) 0.2906(4) 0.0414(13) Uani 1 1 d . . . . .
C11 C 0.2122(6) 0.4164(10) 0.0580(5) 0.0419(16) Uani 1 1 d . . . . .
O1 O 0.5433(4) 0.3181(8) 0.5405(4) 0.0493(13) Uani 1 1 d . . . . .
O2 O 0.4665(4) 0.1969(9) 0.4230(4) 0.0513(13) Uani 1 1 d . . . . .
N1 N 0.5333(5) 0.2897(9) 0.4610(4) 0.0437(14) Uani 1 1 d . . . . .
C13 C 0.1737(6) 0.5160(10) 0.2001(5) 0.0387(15) Uani 1 1 d . . . . .
C14 C 0.2741(6) 0.4982(9) 0.2340(5) 0.0401(15) Uani 1 1 d . . . . .
C12 C 0.1421(6) 0.4741(10) 0.1132(5) 0.0428(16) Uani 1 1 d . . . . .
H12 H 0.075312 0.484080 0.091866 0.051 Uiso 1 1 calc R . . . .
C10 C 0.3117(6) 0.3965(10) 0.0883(5) 0.0421(16) Uani 1 1 d . . . . .
H10 H 0.357426 0.356486 0.051075 0.050 Uiso 1 1 calc R . . . .
C6 C 0.6070(6) 0.3670(10) 0.4093(5) 0.0398(15) Uani 1 1 d . . . . .
C5 C 0.5813(6) 0.4254(10) 0.3222(5) 0.0414(16) Uani 1 1 d . . . . .
C2 C 0.7810(6) 0.4291(10) 0.3985(5) 0.0421(16) Uani 1 1 d . . . . .
C8 C 0.4478(6) 0.4108(10) 0.2110(5) 0.0424(16) Uani 1 1 d . . . . .
H8 H 0.491813 0.367963 0.172845 0.051 Uiso 1 1 calc R . . . .
C9 C 0.3423(6) 0.4392(10) 0.1785(5) 0.0395(15) Uani 1 1 d . . . . .
C7 C 0.7063(6) 0.3712(10) 0.4469(5) 0.0426(16) Uani 1 1 d . . . . .
H7 H 0.721991 0.334531 0.505082 0.051 Uiso 1 1 calc R . . . .
C4 C 0.6571(6) 0.4867(10) 0.2748(5) 0.0422(16) Uani 1 1 d . . . . .
H4 H 0.641725 0.529894 0.217614 0.051 Uiso 1 1 calc R . . . .
C3 C 0.7549(6) 0.4842(11) 0.3118(5) 0.0469(17) Uani 1 1 d . . . . .
H3A H 0.804680 0.520144 0.277819 0.056 Uiso 1 1 calc R . . . .
C1 C 0.8879(6) 0.4305(12) 0.4390(6) 0.0492(18) Uani 1 1 d . . . . .
H1A H 0.908708 0.554868 0.451333 0.074 Uiso 1 1 calc GR . . . .
H1B H 0.929385 0.376407 0.398760 0.074 Uiso 1 1 calc GR . . . .
H1C H 0.893715 0.361150 0.492828 0.074 Uiso 1 1 calc GR . . . .

loop_
_atom_site_aniso_label
_atom_site_aniso_U_11
_atom_site_aniso_U_22
_atom_site_aniso_U_33
_atom_site_aniso_U_23
_atom_site_aniso_U_13
_atom_site_aniso_U_12
I1 0.0411(3) 0.0497(3) 0.0443(3) -0.0012(2) 0.0060(2) 0.0021(2)
I2 0.0505(4) 0.0608(4) 0.0384(3) -0.0026(2) -0.0011(2) -0.0023(2)
O3 0.041(3) 0.056(3) 0.042(3) -0.004(2) 0.001(2) 0.004(2)
N2 0.038(3) 0.042(3) 0.045(3) -0.001(3) 0.004(3) -0.001(3)
C11 0.045(4) 0.038(3) 0.042(4) -0.001(3) 0.006(3) 0.000(3)
O1 0.052(3) 0.060(3) 0.035(3) 0.000(3) 0.006(2) -0.004(3)
O2 0.044(3) 0.065(3) 0.046(3) -0.004(3) 0.005(2) -0.012(3)
N1 0.038(3) 0.044(3) 0.050(4) 0.002(3) 0.008(3) 0.002(3)
C13 0.041(4) 0.036(3) 0.039(4) 0.002(3) 0.005(3) -0.001(3)
C14 0.049(4) 0.033(3) 0.038(4) -0.001(3) 0.001(3) 0.001(3)
C12 0.037(4) 0.037(3) 0.054(4) 0.003(3) 0.001(3) -0.001(3)
C10 0.038(4) 0.043(4) 0.045(4) -0.001(3) 0.002(3) 0.001(3)
C6 0.042(4) 0.041(3) 0.038(4) -0.003(3) 0.008(3) 0.003(3)
C5 0.041(4) 0.038(3) 0.044(4) -0.001(3) 0.003(3) 0.003(3)
C2 0.037(4) 0.045(4) 0.044(4) -0.009(3) 0.000(3) 0.003(3)
C8 0.044(4) 0.041(4) 0.042(4) -0.004(3) 0.003(3) -0.002(3)
C9 0.037(4) 0.039(3) 0.043(4) 0.000(3) 0.005(3) 0.003(3)
C7 0.047(4) 0.043(4) 0.038(4) -0.002(3) 0.001(3) 0.003(3)
C4 0.041(4) 0.045(4) 0.040(4) -0.002(3) 0.003(3) 0.002(3)
C3 0.045(4) 0.047(4) 0.049(4) -0.004(3) 0.009(3) 0.002(3)
C1 0.043(4) 0.054(4) 0.050(4) -0.005(4) -0.001(3) 0.000(3)

loop_
_atom_type_symbol
_atom_type_description
_atom_type_scat_dispersion_real
_atom_type_scat_dispersion_imag
_atom_type_scat_source
C C 0.0033 0.0016 'International Tables Vol C Tables 4.2.6.8 and 6.1.1.4'
H H 0.0000 0.0000 'International Tables Vol C Tables 4.2.6.8 and 6.1.1.4'
I I -0.4742 1.8119 'International Tables Vol C Tables 4.2.6.8 and 6.1.1.4'
N N 0.0061 0.0033 'International Tables Vol C Tables 4.2.6.8 and 6.1.1.4'
O O 0.0106 0.0060 'International Tables Vol C Tables 4.2.6.8 and 6.1.1.4'

loop_
_geom_angle_atom_site_label_1
_geom_angle_atom_site_label_2
_geom_angle_atom_site_label_3
_geom_angle
_geom_angle_site_symmetry_1
_geom_angle_site_symmetry_3
C8 N2 C5 121.1(7) . .
C12 C11 I2 118.5(6) . .
C10 C11 I2 119.7(6) . .
C10 C11 C12 121.8(7) . .
O1 N1 O2 124.1(7) . .
O1 N1 C6 117.8(6) . .
O2 N1 C6 118.1(6) . .
C14 C13 I1 118.8(5) . .
C12 C13 I1 119.9(6) . .
C12 C13 C14 121.3(7) . .
O3 C14 C13 118.5(7) . .
O3 C14 C9 122.6(7) . .
C9 C14 C13 118.9(7) . .
C13 C12 C11 119.1(7) . .
C11 C10 C9 118.0(7) . .
C5 C6 N1 121.3(7) . .
C7 C6 N1 117.9(7) . .
C7 C6 C5 120.7(7) . .
C6 C5 N2 119.0(7) . .
C4 C5 N2 122.4(7) . .
C4 C5 C6 118.0(7) . .
C7 C2 C3 118.2(7) . .
C7 C2 C1 120.4(7) . .
C3 C2 C1 121.4(8) . .
N2 C8 C9 120.3(8) . .
C14 C9 C10 120.9(7) . .
C14 C9 C8 121.5(7) . .
C10 C9 C8 117.6(7) . .
C2 C7 C6 120.7(7) . .
C3 C4 C5 120.6(7) . .
C4 C3 C2 121.7(8) . .

loop_
_geom_bond_atom_site_label_1
_geom_bond_atom_site_label_2
_geom_bond_distance
_geom_bond_site_symmetry_2
I1 C13 2.089(7) .
I2 C11 2.096(8) .
O3 C14 1.348(9) .
N2 C5 1.424(10) .
N2 C8 1.267(10) .
C11 C12 1.399(11) .
C11 C10 1.384(11) .
O1 N1 1.224(8) .
O2 N1 1.224(8) .
N1 C6 1.450(10) .
C13 C14 1.405(11) .
C13 C12 1.383(10) .
C14 C9 1.386(11) .
C10 C9 1.429(11) .
C6 C5 1.403(11) .
C6 C7 1.403(12) .
C5 C4 1.391(11) .
C2 C7 1.380(12) .
C2 C3 1.392(11) .
C2 C1 1.510(11) .
C8 C9 1.473(11) .
C4 C3 1.382(11) .

loop_
_geom_torsion_atom_site_label_1
_geom_torsion_atom_site_label_2
_geom_torsion_atom_site_label_3
_geom_torsion_atom_site_label_4
_geom_torsion
_geom_torsion_site_symmetry_1
_geom_torsion_site_symmetry_2
_geom_torsion_site_symmetry_3
_geom_torsion_site_symmetry_4
I1 C13 C14 O3 2.6(9) . . . .
I1 C13 C14 C9 -176.2(5) . . . .
I1 C13 C12 C11 175.5(5) . . . .
I2 C11 C12 C13 -176.5(5) . . . .
I2 C11 C10 C9 177.1(5) . . . .
O3 C14 C9 C10 -178.9(7) . . . .
O3 C14 C9 C8 3.6(11) . . . .
N2 C5 C4 C3 172.8(7) . . . .
N2 C8 C9 C14 -1.7(11) . . . .
N2 C8 C9 C10 -179.3(7) . . . .
C11 C10 C9 C14 0.2(11) . . . .
C11 C10 C9 C8 177.8(7) . . . .
O1 N1 C6 C5 -147.2(7) . . . .
O1 N1 C6 C7 36.7(10) . . . .
O2 N1 C6 C5 34.4(10) . . . .
O2 N1 C6 C7 -141.7(7) . . . .
N1 C6 C5 N2 13.1(10) . . . .
N1 C6 C5 C4 -175.8(7) . . . .
N1 C6 C7 C2 174.7(7) . . . .
C13 C14 C9 C10 -0.1(11) . . . .
C13 C14 C9 C8 -177.6(7) . . . .
C14 C13 C12 C11 -1.3(10) . . . .
C12 C11 C10 C9 -0.9(11) . . . .
C12 C13 C14 O3 179.5(7) . . . .
C12 C13 C14 C9 0.7(10) . . . .
C10 C11 C12 C13 1.4(11) . . . .
C6 C5 C4 C3 2.1(11) . . . .
C5 N2 C8 C9 -177.4(7) . . . .
C5 C6 C7 C2 -1.4(11) . . . .
C5 C4 C3 C2 -3.1(12) . . . .
C8 N2 C5 C6 -146.2(8) . . . .
C8 N2 C5 C4 43.1(11) . . . .
C7 C6 C5 N2 -170.9(7) . . . .
C7 C6 C5 C4 0.1(11) . . . .
C7 C2 C3 C4 1.8(12) . . . .
C3 C2 C7 C6 0.4(11) . . . .
C1 C2 C7 C6 -179.1(7) . . . .
C1 C2 C3 C4 -178.7(7) . . . .
